data_7247936
loop_
_publ_author_name
'Zhou, Feng-Ji'
'Zhu, Bao-Lei'
'Huang, Zhen-Hui'
'Lin, Ning'
'Zhang, Zhen-Wei'

_publ_section_title
;
 DBU-catalyzed diastereoselective 1,3-dipolar [3+2] cycloaddition of
 trifluoroethyl amine-derived isatin ketimines with chalcones: synthesis
 of 5&#x2032;-CF3-substituted 3,2&#x2032;-pyrrolidinyl spirooxindoles
;
_journal_issue 1
_journal_name_full 'RSC Advances'
_journal_page_first 548
_journal_page_last 551
_journal_paper_doi 10.1039/D3RA08127C
_journal_volume 14
_journal_year 2024
_chemical_formula_moiety '4(C25 H19 F3 N2 O2)'
_chemical_formula_sum 'C100 H76 F12 N8 O8'
_chemical_formula_weight 1745.75
_space_group_crystal_system triclinic
_space_group_IT_number 2
_space_group_name_Hall '-P 1'
_space_group_name_H-M_alt 'P -1'
_symmetry_Int_Tables_number 2
_atom_sites_solution_primary iterative
_audit_block_doi 10.5517/ccdc.csd.cc2hk137
_audit_creation_date 2020-05-10
_audit_creation_method
;
Olex2 1.2
(compiled 2017.03.28 svn.r3405 for OlexSys, GUI svn.r5381)
;
_audit_update_record
;
2023-11-25 deposited with the CCDC.	2023-12-12 downloaded from the CCDC.
;
_cell_angle_alpha 89.5519(19)
_cell_angle_beta 87.0296(19)
_cell_angle_gamma 76.7371(18)
_cell_formula_units_Z 1
_cell_length_a 11.3419(6)
_cell_length_b 12.6437(7)
_cell_length_c 15.4793(9)
_cell_measurement_reflns_used 9891
_cell_measurement_theta_max 23.782
_cell_measurement_theta_min 3.004
_cell_volume 2157.7(2)
_computing_cell_refinement 'SAINT V8.38A (?, 2016)'
_computing_data_reduction 'SAINT V8.38A (?, 2016)'
_computing_molecular_graphics 'Olex2 (Dolomanov et al., 2009)'
_computing_publication_material 'Olex2 (Dolomanov et al., 2009)'
_computing_structure_refinement 'olex2.refine (Bourhis et al., 2015)'
_computing_structure_solution 'olex2.solve (Bourhis et al., 2015)'
_diffrn_measured_fraction_theta_full 0.9945
_diffrn_measured_fraction_theta_max 0.9945
_diffrn_radiation_type 'Mo K\a'
_diffrn_radiation_wavelength 0.71076
_diffrn_reflns_av_R_equivalents 0.0495
_diffrn_reflns_av_unetI/netI 0.0535
_diffrn_reflns_limit_h_max 14
_diffrn_reflns_limit_h_min -14
_diffrn_reflns_limit_k_max 16
_diffrn_reflns_limit_k_min -16
_diffrn_reflns_limit_l_max 20
_diffrn_reflns_limit_l_min -20
_diffrn_reflns_number 46494
_diffrn_reflns_theta_full 27.6287
_diffrn_reflns_theta_max 27.63
_diffrn_reflns_theta_min 3.11
_exptl_absorpt_coefficient_mu 0.103
_exptl_absorpt_correction_T_max 0.7456
_exptl_absorpt_correction_T_min 0.7043
_exptl_absorpt_correction_type multi-scan
_exptl_absorpt_process_details
;
SADABS-2016/2 (Bruker,2016/2) was used for absorption correction.
wR2(int) was 0.0601 before and 0.0543 after correction.
The Ratio of minimum to maximum transmission is 0.9446.
The \l/2 correction factor is Not present.
;
_exptl_crystal_density_diffrn 1.3434
_exptl_crystal_F_000 904.5670
_exptl_crystal_size_max 0.365
_exptl_crystal_size_mid 0.296
_exptl_crystal_size_min 0.19
_refine_diff_density_max 0.6814
_refine_diff_density_min -0.5658
_refine_diff_density_rms 0.1489
_refine_ls_d_res_high 0.7663
_refine_ls_d_res_low 6.5577
_refine_ls_goodness_of_fit_ref 1.0546
_refine_ls_hydrogen_treatment constr
_refine_ls_matrix_type full
_refine_ls_number_constraints 76
_refine_ls_number_parameters 577
_refine_ls_number_reflns 9999
_refine_ls_number_restraints 0
_refine_ls_restrained_S_all 1.0546
_refine_ls_R_factor_all 0.1225
_refine_ls_R_factor_gt 0.0635
_refine_ls_shift/su_max 0.0000
_refine_ls_shift/su_mean 0.0000
_refine_ls_structure_factor_coef Fsqd
_refine_ls_weighting_details 'w=1/[\s^2^(Fo^2^)+(0.0850P)^2^+0.5600P] where P=(Fo^2^+2Fc^2^)/3'
_refine_ls_weighting_scheme calc
_refine_ls_wR_factor_gt 0.1481
_refine_ls_wR_factor_ref 0.1810
_reflns_Friedel_coverage 0.0
_reflns_limit_h_max 14
_reflns_limit_h_min -14
_reflns_limit_k_max 16
_reflns_limit_k_min -16
_reflns_limit_l_max 20
_reflns_limit_l_min 0
_reflns_number_gt 5888
_reflns_number_total 9999
_reflns_threshold_expression I>=2u(I)
_cod_data_source_file d3ra08127c2.cif
_cod_data_source_block CHENQ505_2_0M
_cod_database_code 7247936
_olex2_refinement_description
;
1. Fixed Uiso
 At 1.2 times of:
  All C(H) groups, All N(H) groups
2.a Riding coordinates:
 N4(H4), N2(H2)
2.b Ternary CH refined with riding coordinates:
 C36(H36), C9(H9), C35(H35), C34(H34), C10(H10), C11(H11)
2.c Aromatic/amide H refined with riding coordinates:
 C29(H29), C30(H30), C31(H31), C32(H32), C49(H49), C48(H48), C47(H47),
 C46(H46), C45(H45), C39(H39), C40(H40), C41(H41), C42(H42), C43(H43), C14(H14),
  C15(H15), C16(H16), C17(H17), C18(H18), C4(H4a), C5(H5), C6(H6), C7(H7),
 C24(H24), C23(H23), C22(H22), C21(H21), C20(H20), N3(H3), N1(H1)
;
_olex2_submission_special_instructions 'No special instructions were received'

loop_
_space_group_symop_id
_space_group_symop_operation_xyz
1 x,y,z
2 -x,-y,-z

loop_
_atom_site_label
_atom_site_type_symbol
_atom_site_fract_x
_atom_site_fract_y
_atom_site_fract_z
_atom_site_U_iso_or_equiv
_atom_site_adp_type
_atom_site_occupancy
_atom_site_refinement_flags_posn
N4 N -0.82138(16) 0.62024(15) 0.72112(12) 0.0422(5) Uani 1.000000 .
O2 O -0.14762(16) 0.59920(13) 0.20395(12) 0.0576(5) Uani 1.000000 .
O4 O -0.89103(14) 0.91390(13) 0.68244(11) 0.0496(4) Uani 1.000000 .
O1 O -0.14114(15) 0.96868(16) 0.03880(12) 0.0661(6) Uani 1.000000 .
F1 F -0.42044(18) 0.90301(18) 0.32567(11) 0.0934(6) Uani 1.000000 .
O3 O -0.86150(15) 0.52227(15) 0.54485(13) 0.0641(5) Uani 1.000000 .
F4 F -0.61652(17) 0.54278(18) 0.81210(12) 0.0979(7) Uani 1.000000 .
F5 F -0.50551(15) 0.6160(2) 0.72722(12) 0.1030(7) Uani 1.000000 .
F2 F -0.53155(14) 0.96287(17) 0.22143(13) 0.0905(6) Uani 1.000000 .
N2 N -0.20709(16) 0.91395(15) 0.22577(12) 0.0421(5) Uani 1.000000 .
C36 C -0.70157(18) 0.61980(18) 0.68491(14) 0.0370(5) Uani 1.000000 .
F3 F -0.42665(16) 1.06138(15) 0.27635(14) 0.0932(6) Uani 1.000000 .
C9 C -0.17509(18) 0.76597(17) 0.12793(13) 0.0351(5) Uani 1.000000 .
C1 C -0.0732(2) 0.92023(19) 0.09262(16) 0.0448(6) Uani 1.000000 .
C3 C 0.00638(19) 0.81151(17) 0.20978(14) 0.0379(5) Uani 1.000000 .
N3 N -1.05826(17) 0.59127(17) 0.59381(14) 0.0536(5) Uani 1.000000 .
C38 C -1.03662(19) 0.90418(17) 0.58112(14) 0.0366(5) Uani 1.000000 .
C13 C 0.0068(2) 0.60440(18) 0.09695(15) 0.0429(5) Uani 1.000000 .
F6 F -0.6528(2) 0.71338(19) 0.80478(11) 0.1025(7) Uani 1.000000 .
C43 C -1.0620(2) 0.8610(2) 0.50410(15) 0.0465(6) Uani 1.000000 .
C35 C -0.71777(18) 0.72250(17) 0.62879(13) 0.0340(5) Uani 1.000000 .
N1 N 0.04573(17) 0.91601(16) 0.09640(13) 0.0506(5) Uani 1.000000 .
C8 C 0.0958(2) 0.85072(19) 0.16529(15) 0.0439(5) Uani 1.000000 .
C37 C -0.92295(19) 0.86184(17) 0.62638(13) 0.0346(5) Uani 1.000000 .
C34 C -0.85218(17) 0.74671(16) 0.60546(13) 0.0324(5) Uani 1.000000 .
C33 C -1.1189(2) 0.6629(2) 0.65928(16) 0.0469(6) Uani 1.000000 .
C7 C 0.2146(2) 0.8268(2) 0.18886(19) 0.0596(7) Uani 1.000000 .
C26 C -0.9374(2) 0.58143(18) 0.59261(16) 0.0443(6) Uani 1.000000 .
C2 C -0.11157(19) 0.85182(17) 0.16717(14) 0.0365(5) Uani 1.000000 .
C27 C -0.91137(18) 0.66321(16) 0.65893(14) 0.0353(5) Uani 1.000000 .
C47 C -0.4484(3) 0.6751(3) 0.4186(2) 0.0713(9) Uani 1.000000 .
C28 C -1.03559(19) 0.70520(18) 0.70160(15) 0.0399(5) Uani 1.000000 .
C5 C 0.1540(3) 0.7214(2) 0.30545(17) 0.0625(7) Uani 1.000000 .
C12 C -0.1089(2) 0.65067(18) 0.14685(14) 0.0396(5) Uani 1.000000 .
C39 C -1.1225(2) 0.9901(2) 0.61817(18) 0.0558(7) Uani 1.000000 .
C18 C 0.0354(2) 0.6434(2) 0.01667(16) 0.0525(6) Uani 1.000000 .
C44 C -0.62558(18) 0.70866(18) 0.55298(14) 0.0378(5) Uani 1.000000 .
C41 C -1.2539(2) 0.9848(2) 0.5036(2) 0.0637(7) Uani 1.000000 .
C25 C -0.4249(2) 0.9593(2) 0.25349(18) 0.0559(7) Uani 1.000000 .
C45 C -0.6280(2) 0.6376(2) 0.48562(15) 0.0468(6) Uani 1.000000 .
C14 C 0.0897(2) 0.5197(2) 0.1317(2) 0.0630(7) Uani 1.000000 .
C49 C -0.5322(2) 0.7624(2) 0.55160(17) 0.0529(6) Uani 1.000000 .
C50 C -0.6198(2) 0.6231(3) 0.75712(18) 0.0621(8) Uani 1.000000 .
C10 C -0.30758(19) 0.79746(18) 0.16372(14) 0.0377(5) Uani 1.000000 .
C11 C -0.32189(19) 0.91649(18) 0.18905(14) 0.0392(5) Uani 1.000000 .
C4 C 0.0347(2) 0.7469(2) 0.28146(15) 0.0498(6) Uani 1.000000 .
C48 C -0.4436(3) 0.7450(3) 0.4848(2) 0.0702(8) Uani 1.000000 .
C29 C -1.0730(2) 0.7720(2) 0.77197(17) 0.0538(6) Uani 1.000000 .
C42 C -1.1700(2) 0.9020(2) 0.46555(17) 0.0583(7) Uani 1.000000 .
C30 C -1.1960(3) 0.7988(3) 0.7966(2) 0.0707(8) Uani 1.000000 .
C16 C 0.2256(3) 0.5154(3) 0.0082(2) 0.0722(9) Uani 1.000000 .
C17 C 0.1445(3) 0.5978(3) -0.02734(19) 0.0675(8) Uani 1.000000 .
C20 C -0.4158(3) 0.8220(3) 0.02545(19) 0.0807(10) Uani 1.000000 .
C19 C -0.3977(2) 0.7725(2) 0.10395(16) 0.0499(6) Uani 1.000000 .
C46 C -0.5403(2) 0.6222(2) 0.41878(17) 0.0609(7) Uani 1.000000 .
C32 C -1.2405(2) 0.6883(3) 0.6830(2) 0.0663(8) Uani 1.000000 .
C6 C 0.2411(3) 0.7606(3) 0.25961(19) 0.0677(8) Uani 1.000000 .
C31 C -1.2775(3) 0.7577(3) 0.7521(2) 0.0773(9) Uani 1.000000 .
C15 C 0.1988(3) 0.4760(3) 0.0877(2) 0.0774(9) Uani 1.000000 .
C21 C -0.5042(4) 0.7944(4) -0.0284(2) 0.1086(14) Uani 1.000000 .
C24 C -0.4638(2) 0.6962(2) 0.1287(2) 0.0649(8) Uani 1.000000 .
C40 C -1.2304(2) 1.0292(2) 0.5795(2) 0.0706(8) Uani 1.000000 .
C23 C -0.5458(3) 0.6682(3) 0.0768(3) 0.0911(11) Uani 1.000000 .
C22 C -0.5645(3) 0.7187(4) 0.0004(3) 0.1001(13) Uani 1.000000 .
H29 H -1.0175(2) 0.7987(2) 0.80250(17) 0.0646(8) Uiso 1.000000 R
H30 H -1.2233(3) 0.8449(3) 0.8435(2) 0.0848(10) Uiso 1.000000 R
H31 H -1.3595(3) 0.7773(3) 0.7692(2) 0.0927(11) Uiso 1.000000 R
H32 H -1.2956(2) 0.6597(3) 0.6535(2) 0.0796(9) Uiso 1.000000 R
H49 H -0.5289(2) 0.8107(2) 0.59591(17) 0.0635(8) Uiso 1.000000 R
H48 H -0.3806(3) 0.7809(3) 0.4850(2) 0.0842(10) Uiso 1.000000 R
H47 H -0.3891(3) 0.6638(3) 0.3737(2) 0.0856(10) Uiso 1.000000 R
H46 H -0.5440(2) 0.5753(2) 0.37353(17) 0.0731(9) Uiso 1.000000 R
H45 H -0.6894(2) 0.6000(2) 0.48547(15) 0.0561(7) Uiso 1.000000 R
H39 H -1.1071(2) 1.0215(2) 0.66931(18) 0.0670(8) Uiso 1.000000 R
H40 H -1.2879(2) 1.0863(2) 0.6050(2) 0.0848(10) Uiso 1.000000 R
H41 H -1.3273(2) 1.0113(2) 0.4782(2) 0.0765(9) Uiso 1.000000 R
H42 H -1.1853(2) 0.8728(2) 0.41345(17) 0.0700(8) Uiso 1.000000 R
H43 H -1.0055(2) 0.8036(2) 0.47802(15) 0.0557(7) Uiso 1.000000 R
H14 H 0.0719(2) 0.4917(2) 0.1853(2) 0.0756(9) Uiso 1.000000 R
H15 H 0.2544(3) 0.4196(3) 0.1122(2) 0.0928(11) Uiso 1.000000 R
H16 H 0.2992(3) 0.4857(3) -0.0212(2) 0.0867(10) Uiso 1.000000 R
H17 H 0.1622(3) 0.6238(3) -0.08169(19) 0.0811(10) Uiso 1.000000 R
H18 H -0.0190(2) 0.7007(2) -0.00791(16) 0.0629(8) Uiso 1.000000 R
H4a H -0.0248(2) 0.7210(2) 0.31292(15) 0.0598(7) Uiso 1.000000 R
H5 H 0.1749(3) 0.6773(2) 0.35318(17) 0.0750(9) Uiso 1.000000 R
H6 H 0.3206(3) 0.7419(3) 0.27674(19) 0.0812(10) Uiso 1.000000 R
H7 H 0.2739(2) 0.8542(2) 0.15843(19) 0.0715(8) Uiso 1.000000 R
H24 H -0.4517(2) 0.6631(2) 0.1824(2) 0.0779(10) Uiso 1.000000 R
H23 H -0.5875(3) 0.6156(3) 0.0940(3) 0.1093(14) Uiso 1.000000 R
H22 H -0.6215(3) 0.7010(4) -0.0345(3) 0.1201(16) Uiso 1.000000 R
H21 H -0.5196(4) 0.8277(4) -0.0817(2) 0.1304(17) Uiso 1.000000 R
H20 H -0.3719(3) 0.8725(3) 0.00714(19) 0.0969(12) Uiso 1.000000 R
H4 H -0.82853(16) 0.55936(15) 0.74340(12) 0.0506(5) Uiso 1.000000 R
H2 H -0.19641(16) 0.97645(15) 0.24034(12) 0.0505(5) Uiso 1.000000 R
H36 H -0.67044(18) 0.55472(18) 0.64922(14) 0.0443(6) Uiso 1.000000 R
H9 H -0.17450(18) 0.77536(17) 0.06501(13) 0.0422(6) Uiso 1.000000 R
H3 H -1.09394(17) 0.55786(17) 0.55886(14) 0.0643(7) Uiso 1.000000 R
H35 H -0.70631(18) 0.78231(17) 0.66490(13) 0.0408(6) Uiso 1.000000 R
H1 H 0.08612(17) 0.94902(16) 0.06118(13) 0.0607(6) Uiso 1.000000 R
H34 H -0.85604(17) 0.73291(16) 0.54358(13) 0.0388(5) Uiso 1.000000 R
H10 H -0.31332(19) 0.75627(18) 0.21706(14) 0.0453(6) Uiso 1.000000 R
H11 H -0.33026(19) 0.96199(18) 0.13717(14) 0.0471(6) Uiso 1.000000 R

loop_
_atom_site_aniso_label
_atom_site_aniso_U_11
_atom_site_aniso_U_22
_atom_site_aniso_U_33
_atom_site_aniso_U_12
_atom_site_aniso_U_13
_atom_site_aniso_U_23
N4 0.0360(10) 0.0421(11) 0.0505(11) -0.0132(8) -0.0044(9) 0.0106(9)
O2 0.0637(11) 0.0442(10) 0.0646(11) -0.0148(8) 0.0095(9) 0.0125(9)
O4 0.0508(10) 0.0398(9) 0.0596(10) -0.0111(7) -0.0120(8) -0.0157(8)
O1 0.0464(10) 0.0786(13) 0.0778(13) -0.0228(9) -0.0138(9) 0.0452(11)
F1 0.0952(13) 0.1155(16) 0.0603(11) -0.0127(12) 0.0292(10) 0.0030(11)
O3 0.0420(10) 0.0558(11) 0.0958(14) -0.0132(8) 0.0003(10) -0.0388(11)
F4 0.0822(12) 0.1349(17) 0.0830(12) -0.0331(12) -0.0365(10) 0.0624(13)
F5 0.0467(10) 0.185(2) 0.0876(13) -0.0443(11) -0.0280(9) 0.0410(14)
F2 0.0402(9) 0.1193(16) 0.1082(14) -0.0105(9) 0.0038(9) -0.0407(12)
N2 0.0399(10) 0.0393(10) 0.0497(11) -0.0138(8) -0.0036(9) -0.0081(9)
C36 0.0323(11) 0.0399(12) 0.0388(12) -0.0079(9) -0.0046(9) 0.0001(10)
F3 0.0806(12) 0.0703(12) 0.1237(15) -0.0093(9) 0.0122(11) -0.0491(11)
C9 0.0368(11) 0.0390(12) 0.0314(11) -0.0119(9) -0.0027(9) 0.0014(9)
C1 0.0384(13) 0.0430(13) 0.0555(14) -0.0145(10) -0.0042(11) 0.0128(11)
C3 0.0404(12) 0.0350(11) 0.0389(12) -0.0088(10) -0.0057(10) -0.0021(10)
N3 0.0357(11) 0.0547(13) 0.0752(14) -0.0189(9) -0.0073(10) -0.0173(11)
C38 0.0370(12) 0.0298(11) 0.0431(12) -0.0082(9) 0.0002(10) 0.0023(9)
C13 0.0455(13) 0.0355(12) 0.0487(13) -0.0118(10) -0.0012(11) -0.0064(10)
F6 0.1396(18) 0.1202(17) 0.0598(11) -0.0464(14) -0.0413(11) -0.0116(11)
C43 0.0449(13) 0.0459(14) 0.0451(13) -0.0023(11) -0.0066(11) -0.0015(11)
C35 0.0312(11) 0.0361(11) 0.0365(11) -0.0110(9) -0.0041(9) -0.0046(9)
N1 0.0386(11) 0.0551(12) 0.0613(13) -0.0183(9) -0.0014(10) 0.0184(11)
C8 0.0388(12) 0.0438(13) 0.0487(13) -0.0081(10) -0.0051(11) -0.0030(11)
C37 0.0366(11) 0.0318(11) 0.0372(11) -0.0121(9) 0.0001(9) -0.0020(9)
C34 0.0309(10) 0.0336(11) 0.0330(11) -0.0077(9) -0.0032(9) -0.0052(9)
C33 0.0346(12) 0.0476(14) 0.0602(15) -0.0137(11) -0.0009(11) 0.0037(12)
C7 0.0362(13) 0.0730(18) 0.0674(17) -0.0074(13) -0.0039(12) -0.0054(15)
C26 0.0361(12) 0.0346(12) 0.0648(15) -0.0127(10) -0.0042(11) -0.0079(11)
C2 0.0361(11) 0.0355(11) 0.0399(12) -0.0120(9) -0.0042(9) 0.0054(9)
C27 0.0302(11) 0.0319(11) 0.0452(12) -0.0099(9) -0.0031(9) -0.0029(10)
C47 0.0609(18) 0.081(2) 0.0609(18) 0.0008(16) 0.0220(15) 0.0143(17)
C28 0.0354(12) 0.0379(12) 0.0475(13) -0.0108(10) -0.0002(10) 0.0031(10)
C5 0.0621(18) 0.0695(18) 0.0469(15) 0.0063(14) -0.0163(14) -0.0021(13)
C12 0.0444(13) 0.0380(12) 0.0395(12) -0.0156(10) -0.0027(10) 0.0004(10)
C39 0.0495(15) 0.0494(15) 0.0637(16) -0.0001(12) -0.0065(13) -0.0128(13)
C18 0.0502(15) 0.0532(15) 0.0513(15) -0.0075(12) 0.0032(12) -0.0080(12)
C44 0.0309(11) 0.0394(12) 0.0405(12) -0.0029(9) -0.0028(9) 0.0066(10)
C41 0.0450(15) 0.0624(18) 0.081(2) -0.0023(13) -0.0193(14) 0.0088(16)
C25 0.0471(15) 0.0579(16) 0.0619(17) -0.0107(12) -0.0002(13) -0.0152(14)
C45 0.0393(13) 0.0512(14) 0.0457(13) -0.0018(11) -0.0026(11) -0.0019(11)
C14 0.0559(16) 0.0489(15) 0.081(2) -0.0063(13) 0.0027(15) 0.0064(14)
C49 0.0428(14) 0.0562(15) 0.0620(16) -0.0170(12) 0.0020(12) 0.0047(13)
C50 0.0496(16) 0.087(2) 0.0559(16) -0.0265(15) -0.0174(13) 0.0203(16)
C10 0.0374(12) 0.0417(12) 0.0363(11) -0.0139(10) 0.0000(9) -0.0015(10)
C11 0.0390(12) 0.0398(12) 0.0393(12) -0.0099(10) -0.0019(10) -0.0013(10)
C4 0.0572(15) 0.0486(14) 0.0426(13) -0.0085(12) -0.0093(12) -0.0002(11)
C48 0.0502(16) 0.081(2) 0.082(2) -0.0231(15) 0.0127(15) 0.0138(18)
C29 0.0525(15) 0.0556(15) 0.0532(15) -0.0142(12) 0.0066(12) -0.0015(13)
C42 0.0549(16) 0.0647(17) 0.0545(15) -0.0088(14) -0.0174(13) 0.0039(13)
C30 0.0620(19) 0.073(2) 0.0693(19) -0.0047(15) 0.0252(16) -0.0065(16)
C16 0.0486(17) 0.072(2) 0.094(2) -0.0105(15) 0.0111(16) -0.0302(18)
C17 0.0619(18) 0.079(2) 0.0597(17) -0.0160(16) 0.0149(15) -0.0187(16)
C20 0.071(2) 0.119(3) 0.0524(17) -0.0191(19) -0.0155(15) -0.0063(18)
C19 0.0359(12) 0.0643(16) 0.0471(14) -0.0060(12) -0.0011(11) -0.0196(12)
C46 0.0589(17) 0.0677(18) 0.0446(14) 0.0080(15) 0.0035(13) -0.0012(13)
C32 0.0348(14) 0.079(2) 0.086(2) -0.0138(13) -0.0006(14) 0.0023(17)
C6 0.0441(15) 0.086(2) 0.0633(18) 0.0074(15) -0.0161(14) -0.0096(16)
C31 0.0373(15) 0.095(2) 0.093(2) -0.0063(15) 0.0131(16) 0.004(2)
C15 0.0547(18) 0.0612(19) 0.109(3) 0.0026(15) -0.0040(18) -0.0035(19)
C21 0.102(3) 0.168(4) 0.054(2) -0.023(3) -0.017(2) -0.019(2)
C24 0.0445(14) 0.0741(19) 0.081(2) -0.0232(14) 0.0004(14) -0.0314(16)
C40 0.0497(16) 0.0582(17) 0.093(2) 0.0124(13) -0.0093(16) -0.0120(16)
C23 0.065(2) 0.120(3) 0.099(3) -0.042(2) -0.0016(19) -0.038(2)
C22 0.067(2) 0.162(4) 0.077(3) -0.036(2) -0.0102(19) -0.034(3)

loop_
_atom_type_symbol
_atom_type_scat_dispersion_real
_atom_type_scat_dispersion_imag
_atom_type_scat_Cromer_Mann_a1
_atom_type_scat_Cromer_Mann_a2
_atom_type_scat_Cromer_Mann_a3
_atom_type_scat_Cromer_Mann_a4
_atom_type_scat_Cromer_Mann_b1
_atom_type_scat_Cromer_Mann_b2
_atom_type_scat_Cromer_Mann_b3
_atom_type_scat_Cromer_Mann_b4
_atom_type_scat_Cromer_Mann_c
_atom_type_scat_source
_atom_type_scat_dispersion_source
H 0.00000 0.00000 0.49300 0.32291 0.14019 0.04081 10.51090 26.12570 3.14236 57.79970 0.0030380000826 'International Tables Volume C Table 6.1.1.4 (pp. 500-502)' 'Henke, Gullikson and Davis, At. Data and Nucl. Data Tables, 1993, 54, 2'
C 0.00347 0.00161 2.31000 1.02000 1.58860 0.86500 20.84390 10.20750 0.56870 51.65120 0.215599998832 'International Tables Volume C Table 6.1.1.4 (pp. 500-502)' 'Henke, Gullikson and Davis, At. Data and Nucl. Data Tables, 1993, 54, 2'
F 0.01794 0.01033 3.53920 2.64120 1.51700 1.02430 10.28250 4.29440 0.26150 26.14760 0.277599990368 'International Tables Volume C Table 6.1.1.4 (pp. 500-502)' 'Henke, Gullikson and Davis, At. Data and Nucl. Data Tables, 1993, 54, 2'
O 0.01158 0.00611 3.04850 2.28680 1.54630 0.86700 13.27710 5.70110 0.32390 32.90890 0.250800013542 'International Tables Volume C Table 6.1.1.4 (pp. 500-502)' 'Henke, Gullikson and Davis, At. Data and Nucl. Data Tables, 1993, 54, 2'
N 0.00653 0.00323 12.21260 3.13220 2.01250 1.16630 0.00570 9.89330 28.99750 0.58260 -11.5290002823 'International Tables Volume C Table 6.1.1.4 (pp. 500-502)' 'Henke, Gullikson and Davis, At. Data and Nucl. Data Tables, 1993, 54, 2'

loop_
_geom_angle_atom_site_label_1
_geom_angle_atom_site_label_2
_geom_angle_atom_site_label_3
_geom_angle
_geom_angle_site_symmetry_1
_geom_angle_site_symmetry_3
_geom_angle_publ_flag
C27 N4 C36 110.15(16) . . ?
C11 N2 C2 107.85(16) . . ?
C35 C36 N4 104.99(16) . . ?
C50 C36 N4 108.86(19) . . ?
C50 C36 C35 111.78(19) . . ?
C12 C9 C2 111.88(17) . . ?
C10 C9 C2 105.37(16) . . ?
C10 C9 C12 114.94(17) . . ?
N1 C1 O1 126.6(2) . . ?
C2 C1 O1 124.9(2) . . ?
C2 C1 N1 108.54(19) . . ?
C2 C3 C8 109.03(18) . . ?
C4 C3 C8 119.6(2) . . ?
C4 C3 C2 131.3(2) . . ?
C26 N3 C33 111.63(19) . . ?
C37 C38 C43 123.2(2) . . ?
C39 C38 C43 118.2(2) . . ?
C39 C38 C37 118.6(2) . . ?
C18 C13 C12 122.5(2) . . ?
C14 C13 C12 119.2(2) . . ?
C14 C13 C18 118.3(2) . . ?
C42 C43 C38 120.9(2) . . ?
C34 C35 C36 104.39(16) . . ?
C44 C35 C36 112.00(17) . . ?
C44 C35 C34 115.79(17) . . ?
C8 N1 C1 111.32(19) . . ?
N1 C8 C3 109.61(19) . . ?
C7 C8 C3 122.5(2) . . ?
C7 C8 N1 127.9(2) . . ?
C38 C37 O4 121.58(19) . . ?
C34 C37 O4 120.30(19) . . ?
C34 C37 C38 117.94(17) . . ?
C37 C34 C35 114.46(17) . . ?
C27 C34 C35 106.03(16) . . ?
C27 C34 C37 109.39(16) . . ?
C28 C33 N3 109.42(19) . . ?
C32 C33 N3 128.2(2) . . ?
C32 C33 C28 122.4(2) . . ?
C6 C7 C8 116.8(3) . . ?
N3 C26 O3 126.3(2) . . ?
C27 C26 O3 125.58(19) . . ?
C27 C26 N3 108.03(19) . . ?
C9 C2 N2 102.41(16) . . ?
C1 C2 N2 113.33(18) . . ?
C1 C2 C9 108.45(17) . . ?
C3 C2 N2 113.00(17) . . ?
C3 C2 C9 118.53(17) . . ?
C3 C2 C1 101.49(17) . . ?
C34 C27 N4 103.11(15) . . ?
C26 C27 N4 116.61(17) . . ?
C26 C27 C34 106.51(17) . . ?
C28 C27 N4 112.18(17) . . ?
C28 C27 C34 117.65(17) . . ?
C28 C27 C26 101.30(16) . . ?
C46 C47 C48 119.8(3) . . ?
C27 C28 C33 109.13(19) . . ?
C29 C28 C33 119.8(2) . . ?
C29 C28 C27 131.0(2) . . ?
C6 C5 C4 120.7(3) . . ?
C9 C12 O2 120.3(2) . . ?
C13 C12 O2 121.2(2) . . ?
C13 C12 C9 118.38(19) . . ?
C40 C39 C38 120.2(2) . . ?
C17 C18 C13 120.5(3) . . ?
C45 C44 C35 121.36(19) . . ?
C49 C44 C35 120.5(2) . . ?
C49 C44 C45 118.0(2) . . ?
C40 C41 C42 120.0(2) . . ?
F2 C25 F1 107.3(2) . . ?
F3 C25 F1 106.4(2) . . ?
F3 C25 F2 105.7(2) . . ?
C11 C25 F1 113.9(2) . . ?
C11 C25 F2 112.1(2) . . ?
C11 C25 F3 110.9(2) . . ?
C46 C45 C44 120.8(2) . . ?
C15 C14 C13 120.7(3) . . ?
C48 C49 C44 120.7(3) . . ?
F5 C50 F4 106.5(2) . . ?
C36 C50 F4 112.8(2) . . ?
C36 C50 F5 111.3(2) . . ?
F6 C50 F4 105.3(2) . . ?
F6 C50 F5 107.2(2) . . ?
F6 C50 C36 113.3(2) . . ?
C11 C10 C9 102.26(16) . . ?
C19 C10 C9 114.36(17) . . ?
C19 C10 C11 116.92(19) . . ?
C25 C11 N2 110.77(18) . . ?
C10 C11 N2 101.58(17) . . ?
C10 C11 C25 114.55(19) . . ?
C5 C4 C3 118.5(2) . . ?
C49 C48 C47 120.2(3) . . ?
C30 C29 C28 118.4(3) . . ?
C41 C42 C43 120.1(3) . . ?
C31 C30 C29 120.6(3) . . ?
C15 C16 C17 119.7(3) . . ?
C16 C17 C18 120.5(3) . . ?
C21 C20 C19 118.7(4) . . ?
C20 C19 C10 121.7(3) . . ?
C24 C19 C10 119.2(2) . . ?
C24 C19 C20 119.1(3) . . ?
C45 C46 C47 120.5(3) . . ?
C31 C32 C33 117.3(3) . . ?
C5 C6 C7 121.9(2) . . ?
C32 C31 C30 121.4(3) . . ?
C16 C15 C14 120.4(3) . . ?
C22 C21 C20 118.6(4) . . ?
C23 C24 C19 122.3(3) . . ?
C41 C40 C39 120.6(3) . . ?
C22 C23 C24 118.2(4) . . ?
C23 C22 C21 123.2(4) . . ?

loop_
_geom_bond_atom_site_label_1
_geom_bond_atom_site_label_2
_geom_bond_distance
_geom_bond_site_symmetry_2
_geom_bond_publ_flag
N4 C36 1.442(3) . ?
N4 C27 1.450(3) . ?
O2 C12 1.216(3) . ?
O4 C37 1.212(2) . ?
O1 C1 1.227(3) . ?
F1 C25 1.317(3) . ?
O3 C26 1.223(3) . ?
F4 C50 1.316(3) . ?
F5 C50 1.337(3) . ?
F2 C25 1.322(3) . ?
N2 C2 1.460(3) . ?
N2 C11 1.441(3) . ?
C36 C35 1.538(3) . ?
C36 C50 1.496(3) . ?
F3 C25 1.337(3) . ?
C9 C2 1.575(3) . ?
C9 C12 1.513(3) . ?
C9 C10 1.538(3) . ?
C1 N1 1.342(3) . ?
C1 C2 1.541(3) . ?
C3 C8 1.379(3) . ?
C3 C2 1.503(3) . ?
C3 C4 1.380(3) . ?
N3 C33 1.406(3) . ?
N3 C26 1.347(3) . ?
C38 C43 1.386(3) . ?
C38 C37 1.487(3) . ?
C38 C39 1.387(3) . ?
C13 C12 1.487(3) . ?
C13 C18 1.384(3) . ?
C13 C14 1.379(4) . ?
F6 C50 1.332(4) . ?
C43 C42 1.379(3) . ?
C35 C34 1.546(3) . ?
C35 C44 1.514(3) . ?
N1 C8 1.405(3) . ?
C8 C7 1.379(3) . ?
C37 C34 1.521(3) . ?
C34 C27 1.582(3) . ?
C33 C28 1.382(3) . ?
C33 C32 1.374(3) . ?
C7 C6 1.377(4) . ?
C26 C27 1.549(3) . ?
C27 C28 1.506(3) . ?
C47 C48 1.369(4) . ?
C47 C46 1.361(4) . ?
C28 C29 1.372(3) . ?
C5 C4 1.386(4) . ?
C5 C6 1.369(4) . ?
C39 C40 1.377(4) . ?
C18 C17 1.385(4) . ?
C44 C45 1.387(3) . ?
C44 C49 1.382(3) . ?
C41 C42 1.358(4) . ?
C41 C40 1.369(4) . ?
C25 C11 1.500(3) . ?
C45 C46 1.380(3) . ?
C14 C15 1.380(4) . ?
C49 C48 1.387(4) . ?
C10 C11 1.528(3) . ?
C10 C19 1.501(3) . ?
C29 C30 1.391(4) . ?
C30 C31 1.375(4) . ?
C16 C17 1.356(4) . ?
C16 C15 1.369(5) . ?
C20 C19 1.366(4) . ?
C20 C21 1.439(5) . ?
C19 C24 1.391(4) . ?
C32 C31 1.374(4) . ?
C21 C22 1.358(6) . ?
C24 C23 1.367(4) . ?
C23 C22 1.344(6) . ?
